data_4068111
loop_
_publ_author_name
'Benjamin, Sophie L.'
'Levason, William'
'Reid, Gillian'
'Warr, Robert P.'

_publ_section_title
;
 Halostibines SbMeX2and SbMe2X: Lewis Acids or Lewis Bases?
;
_journal_issue 3
_journal_name_full Organometallics
_journal_page_first 1025
_journal_paper_doi 10.1021/om2010996
_journal_volume 31
_journal_year 2012
_chemical_formula_moiety 'C37 H30 Cl2 O2 P2 Sb'
_chemical_formula_structural '((C6 H5)3 P O)2 ((C H3) Cl2 Sb)'
_chemical_formula_sum 'C37 H30 Cl2 O2 P2 Sb'
_chemical_formula_weight 761.20
_chemical_name_systematic
; 
 dichloro-methylbis(triphenylphosphine oxide-O)antimony(III)
;
_space_group_IT_number 15
_space_group_name_Hall '-C 2yc'
_space_group_name_H-M_alt 'C 1 2/c 1'
_symmetry_cell_setting monoclinic
_symmetry_space_group_name_Hall '-C 2yc'
_symmetry_space_group_name_H-M 'C 1 2/c 1'
_atom_sites_solution_hydrogens geom
_atom_sites_solution_primary direct
_atom_sites_solution_secondary difmap
_audit_creation_date 2011-03-10
_audit_creation_method SHELXL-97
_cell_angle_alpha 90.00
_cell_angle_beta 104.664(15)
_cell_angle_gamma 90.00
_cell_formula_units_Z 4
_cell_length_a 17.307(3)
_cell_length_b 12.339(3)
_cell_length_c 17.099(4)
_cell_measurement_reflns_used 22090
_cell_measurement_temperature 120(2)
_cell_measurement_theta_max 27.48
_cell_measurement_theta_min 2.91
_cell_volume 3532.6(14)
_computing_cell_refinement 'DENZO (Otwinowski & Minor, 1997)'
_computing_data_collection 'COLLECT (Hooft, R.W.W., 1998)'
_computing_data_reduction 'DENZO (Otwinowski & Minor, 1997)'
_computing_structure_refinement 'SHELXL-97 (Sheldrick, 1997)'
_computing_structure_solution 'DIRDIF-99 (Beurskens, 1999)'
_diffrn_ambient_temperature 120(2)
_diffrn_measured_fraction_theta_full 0.992
_diffrn_measured_fraction_theta_max 0.992
_diffrn_measurement_device_type 'Bruker-Nonius Roper CCD camera on \k-goniostat'
_diffrn_measurement_method '\f & \w scans'
_diffrn_radiation_monochromator graphite
_diffrn_radiation_source 'Bruker-Nonius FR591 rotating anode'
_diffrn_radiation_type MoK\a
_diffrn_radiation_wavelength 0.71073
_diffrn_reflns_av_R_equivalents 0.0401
_diffrn_reflns_av_sigmaI/netI 0.0278
_diffrn_reflns_limit_h_max 22
_diffrn_reflns_limit_h_min -21
_diffrn_reflns_limit_k_max 16
_diffrn_reflns_limit_k_min -16
_diffrn_reflns_limit_l_max 22
_diffrn_reflns_limit_l_min -22
_diffrn_reflns_number 25941
_diffrn_reflns_theta_full 27.54
_diffrn_reflns_theta_max 27.54
_diffrn_reflns_theta_min 2.96
_diffrn_standards_number 0
_exptl_absorpt_coefficient_mu 1.054
_exptl_absorpt_correction_T_max 1.0000
_exptl_absorpt_correction_T_min 0.7969
_exptl_absorpt_correction_type multi-scan
_exptl_absorpt_process_details 'SADABS V2.10 (Sheldrick, G.M., 2007)'
_exptl_crystal_colour colourless
_exptl_crystal_density_diffrn 1.431
_exptl_crystal_density_method 'not measured'
_exptl_crystal_description block
_exptl_crystal_F_000 1532
_exptl_crystal_size_max 0.40
_exptl_crystal_size_mid 0.20
_exptl_crystal_size_min 0.08
_refine_diff_density_max 0.527
_refine_diff_density_min -1.470
_refine_diff_density_rms 0.074
_refine_ls_extinction_method none
_refine_ls_goodness_of_fit_ref 1.027
_refine_ls_hydrogen_treatment constr
_refine_ls_matrix_type full
_refine_ls_number_parameters 204
_refine_ls_number_reflns 4054
_refine_ls_number_restraints 0
_refine_ls_restrained_S_all 1.027
_refine_ls_R_factor_all 0.0544
_refine_ls_R_factor_gt 0.0415
_refine_ls_shift/su_max 0.000
_refine_ls_shift/su_mean 0.000
_refine_ls_structure_factor_coef Fsqd
_refine_ls_weighting_details 'w=1/[\s^2^(Fo^2^)+(0.0521P)^2^+6.1139P] where P=(Fo^2^+2Fc^2^)/3'
_refine_ls_weighting_scheme calc
_refine_ls_wR_factor_gt 0.1029
_refine_ls_wR_factor_ref 0.1106
_reflns_number_gt 3296
_reflns_number_total 4054
_reflns_threshold_expression I>2\s(I)
_cod_data_source_file om2010996_si_002.cif
_cod_data_source_block 11slbrpw22a
_cod_depositor_comments
;
The following automatic conversions were performed:

'_symmetry_cell_setting' value 'Monoclinic' changed to 'monoclinic'
according to /home/saulius/struct/CIF-dictionaries/cif_core.dic
dictionary named 'cif_core.dic' version 2.4.1 from 2010-06-29.

Automatic conversion script
Id: cif_fix_values 1715 2011-07-08 13:25:40Z adriana 
;
_cod_original_cell_volume 3532.6(13)
_cod_original_sg_symbol_Hall '-C 2yc '
_cod_original_sg_symbol_H-M 'C 2/c'
_cod_database_code 4068111

loop_
_symmetry_equiv_pos_as_xyz
'x, y, z'
'-x, y, -z+1/2'
'x+1/2, y+1/2, z'
'-x+1/2, y+1/2, -z+1/2'
'-x, -y, -z'
'x, -y, z-1/2'
'-x+1/2, -y+1/2, -z'
'x+1/2, -y+1/2, z-1/2'

loop_
_atom_site_label
_atom_site_type_symbol
_atom_site_fract_x
_atom_site_fract_y
_atom_site_fract_z
_atom_site_U_iso_or_equiv
_atom_site_adp_type
_atom_site_occupancy
_atom_site_symmetry_multiplicity
_atom_site_calc_flag
_atom_site_refinement_flags
Sb1 Sb 0.0000 0.33070(2) 0.2500 0.05737(13) Uani 1 2 d S
Cl1 Cl -0.09647(6) 0.19081(7) 0.17478(7) 0.0764(3) Uani 1 1 d .
P1 P 0.15293(4) 0.55789(6) 0.29327(4) 0.04234(18) Uani 1 1 d .
O1 O 0.09296(12) 0.48080(18) 0.31225(12) 0.0504(5) Uani 1 1 d .
C1 C 0.0507(4) 0.3330(4) 0.1610(4) 0.0486(13) Uani 0.50 1 d P
C2 C 0.14247(17) 0.6907(2) 0.33340(18) 0.0461(6) Uani 1 1 d .
C3 C 0.1507(3) 0.6988(3) 0.4158(2) 0.0727(10) Uani 1 1 d .
H3 H 0.1643 0.6366 0.4491 0.087 Uiso 1 1 calc R
C4 C 0.1392(3) 0.7975(4) 0.4497(3) 0.0879(13) Uani 1 1 d .
H4 H 0.1448 0.8025 0.5063 0.105 Uiso 1 1 calc R
C5 C 0.1200(2) 0.8877(3) 0.4025(3) 0.0822(13) Uani 1 1 d .
H5 H 0.1126 0.9552 0.4262 0.099 Uiso 1 1 calc R
C6 C 0.1115(3) 0.8803(3) 0.3217(3) 0.0866(13) Uani 1 1 d .
H6 H 0.0971 0.9426 0.2886 0.104 Uiso 1 1 calc R
C7 C 0.1236(3) 0.7831(3) 0.2875(2) 0.0719(10) Uani 1 1 d .
H7 H 0.1188 0.7796 0.2309 0.086 Uiso 1 1 calc R
C8 C 0.14231(17) 0.5730(3) 0.18652(17) 0.0504(7) Uani 1 1 d .
C9 C 0.06722(19) 0.5999(4) 0.13796(19) 0.0669(10) Uani 1 1 d .
H9 H 0.0243 0.6130 0.1620 0.080 Uiso 1 1 calc R
C10 C 0.0548(2) 0.6076(4) 0.0550(2) 0.0734(11) Uani 1 1 d .
H10 H 0.0034 0.6259 0.0223 0.088 Uiso 1 1 calc R
C11 C 0.1168(2) 0.5888(4) 0.0200(2) 0.0724(11) Uani 1 1 d .
H11 H 0.1082 0.5940 -0.0370 0.087 Uiso 1 1 calc R
C12 C 0.1912(2) 0.5625(4) 0.0671(2) 0.0772(12) Uani 1 1 d .
H12 H 0.2338 0.5497 0.0425 0.093 Uiso 1 1 calc R
C13 C 0.2043(2) 0.5546(3) 0.1504(2) 0.0655(10) Uani 1 1 d .
H13 H 0.2559 0.5365 0.1827 0.079 Uiso 1 1 calc R
C14 C 0.25291(17) 0.5130(3) 0.34010(17) 0.0480(7) Uani 1 1 d .
C15 C 0.2627(2) 0.4120(3) 0.3770(2) 0.0603(8) Uani 1 1 d .
H15 H 0.2173 0.3681 0.3760 0.072 Uiso 1 1 calc R
C16 C 0.3389(2) 0.3748(4) 0.4155(3) 0.0768(11) Uani 1 1 d .
H16 H 0.3456 0.3065 0.4420 0.092 Uiso 1 1 calc R
C17 C 0.4042(2) 0.4372(4) 0.4149(2) 0.0780(12) Uani 1 1 d .
H17 H 0.4561 0.4115 0.4408 0.094 Uiso 1 1 calc R
C18 C 0.3957(2) 0.5360(4) 0.3776(2) 0.0736(11) Uani 1 1 d .
H18 H 0.4416 0.5777 0.3767 0.088 Uiso 1 1 calc R
C19 C 0.31975(19) 0.5758(3) 0.3408(2) 0.0590(8) Uani 1 1 d .
H19 H 0.3137 0.6455 0.3163 0.071 Uiso 1 1 calc R

loop_
_atom_site_aniso_label
_atom_site_aniso_U_11
_atom_site_aniso_U_22
_atom_site_aniso_U_33
_atom_site_aniso_U_23
_atom_site_aniso_U_13
_atom_site_aniso_U_12
Sb1 0.0513(2) 0.03427(17) 0.0759(2) 0.000 -0.00352(14) 0.000
Cl1 0.0684(6) 0.0480(5) 0.1036(8) -0.0055(4) 0.0049(5) -0.0222(4)
P1 0.0380(4) 0.0511(4) 0.0383(4) -0.0077(3) 0.0106(3) -0.0070(3)
O1 0.0448(11) 0.0542(12) 0.0542(12) -0.0076(10) 0.0164(9) -0.0107(9)
C1 0.063(4) 0.034(3) 0.049(3) -0.006(2) 0.014(3) 0.001(2)
C2 0.0424(15) 0.0506(17) 0.0467(16) -0.0066(12) 0.0140(12) -0.0074(12)
C3 0.099(3) 0.069(2) 0.0460(18) -0.0096(17) 0.0123(18) 0.011(2)
C4 0.108(3) 0.090(3) 0.064(2) -0.034(2) 0.018(2) 0.003(3)
C5 0.079(3) 0.058(2) 0.119(4) -0.033(2) 0.042(2) -0.0131(19)
C6 0.120(4) 0.052(2) 0.101(3) 0.003(2) 0.052(3) 0.001(2)
C7 0.099(3) 0.058(2) 0.067(2) 0.0043(18) 0.036(2) 0.001(2)
C8 0.0422(15) 0.069(2) 0.0408(15) -0.0135(14) 0.0130(11) -0.0107(13)
C9 0.0448(17) 0.110(3) 0.0464(17) -0.0072(18) 0.0120(13) -0.0100(18)
C10 0.0530(19) 0.116(3) 0.0455(18) -0.007(2) 0.0012(14) -0.018(2)
C11 0.077(2) 0.100(3) 0.0394(17) -0.0161(18) 0.0139(16) -0.017(2)
C12 0.068(2) 0.120(4) 0.0498(19) -0.016(2) 0.0269(17) 0.001(2)
C13 0.0534(19) 0.097(3) 0.0476(18) -0.0126(18) 0.0166(14) 0.0010(18)
C14 0.0447(15) 0.0602(19) 0.0399(14) -0.0097(13) 0.0124(12) -0.0039(13)
C15 0.0558(19) 0.063(2) 0.064(2) -0.0018(17) 0.0186(15) 0.0022(15)
C16 0.071(3) 0.076(3) 0.082(3) 0.005(2) 0.018(2) 0.020(2)
C17 0.054(2) 0.104(3) 0.072(2) -0.009(2) 0.0074(17) 0.018(2)
C18 0.0439(18) 0.104(3) 0.071(2) -0.015(2) 0.0117(16) -0.0101(19)
C19 0.0482(17) 0.072(2) 0.0553(18) -0.0051(16) 0.0109(14) -0.0116(15)

loop_
_atom_type_symbol
_atom_type_description
_atom_type_scat_dispersion_real
_atom_type_scat_dispersion_imag
_atom_type_scat_source
C C 0.0033 0.0016 'International Tables Vol C Tables 4.2.6.8 and 6.1.1.4'
H H 0.0000 0.0000 'International Tables Vol C Tables 4.2.6.8 and 6.1.1.4'
O O 0.0106 0.0060 'International Tables Vol C Tables 4.2.6.8 and 6.1.1.4'
P P 0.1023 0.0942 'International Tables Vol C Tables 4.2.6.8 and 6.1.1.4'
Cl Cl 0.1484 0.1585 'International Tables Vol C Tables 4.2.6.8 and 6.1.1.4'
Sb Sb -0.5866 1.5461 'International Tables Vol C Tables 4.2.6.8 and 6.1.1.4'

loop_
_geom_angle_atom_site_label_1
_geom_angle_atom_site_label_2
_geom_angle_atom_site_label_3
_geom_angle
_geom_angle_site_symmetry_1
_geom_angle_site_symmetry_3
C1 Sb1 C1 178.3(3) 2 .
C1 Sb1 O1 91.44(18) 2 .
C1 Sb1 O1 87.31(18) . .
C1 Sb1 O1 87.31(18) 2 2
C1 Sb1 O1 91.44(18) . 2
O1 Sb1 O1 84.74(10) . 2
C1 Sb1 Cl1 92.17(18) 2 .
C1 Sb1 Cl1 89.00(18) . .
O1 Sb1 Cl1 174.32(6) . .
O1 Sb1 Cl1 91.05(6) 2 .
C1 Sb1 Cl1 89.00(18) 2 2
C1 Sb1 Cl1 92.17(18) . 2
O1 Sb1 Cl1 91.05(6) . 2
O1 Sb1 Cl1 174.32(6) 2 2
Cl1 Sb1 Cl1 93.40(5) . 2
O1 P1 C8 112.73(13) . .
O1 P1 C14 110.35(14) . .
C8 P1 C14 108.86(14) . .
O1 P1 C2 110.60(13) . .
C8 P1 C2 107.34(15) . .
C14 P1 C2 106.75(14) . .
P1 O1 Sb1 141.27(12) . .
C7 C2 C3 118.0(3) . .
C7 C2 P1 124.6(3) . .
C3 C2 P1 117.3(3) . .
C2 C3 C4 120.1(4) . .
C2 C3 H3 119.9 . .
C4 C3 H3 119.9 . .
C5 C4 C3 120.5(4) . .
C5 C4 H4 119.7 . .
C3 C4 H4 119.7 . .
C6 C5 C4 119.7(4) . .
C6 C5 H5 120.1 . .
C4 C5 H5 120.1 . .
C5 C6 C7 120.3(4) . .
C5 C6 H6 119.9 . .
C7 C6 H6 119.9 . .
C6 C7 C2 121.3(4) . .
C6 C7 H7 119.3 . .
C2 C7 H7 119.3 . .
C13 C8 C9 118.9(3) . .
C13 C8 P1 123.0(3) . .
C9 C8 P1 118.0(2) . .
C10 C9 C8 120.5(3) . .
C10 C9 H9 119.8 . .
C8 C9 H9 119.8 . .
C11 C10 C9 119.9(3) . .
C11 C10 H10 120.0 . .
C9 C10 H10 120.0 . .
C12 C11 C10 120.3(3) . .
C12 C11 H11 119.9 . .
C10 C11 H11 119.9 . .
C11 C12 C13 120.3(3) . .
C11 C12 H12 119.9 . .
C13 C12 H12 119.9 . .
C8 C13 C12 120.1(3) . .
C8 C13 H13 119.9 . .
C12 C13 H13 119.9 . .
C15 C14 C19 119.5(3) . .
C15 C14 P1 118.1(2) . .
C19 C14 P1 122.4(3) . .
C14 C15 C16 120.1(3) . .
C14 C15 H15 120.0 . .
C16 C15 H15 120.0 . .
C17 C16 C15 119.7(4) . .
C17 C16 H16 120.1 . .
C15 C16 H16 120.1 . .
C18 C17 C16 120.9(4) . .
C18 C17 H17 119.6 . .
C16 C17 H17 119.6 . .
C17 C18 C19 120.2(4) . .
C17 C18 H18 119.9 . .
C19 C18 H18 119.9 . .
C14 C19 C18 119.6(4) . .
C14 C19 H19 120.2 . .
C18 C19 H19 120.2 . .

loop_
_geom_bond_atom_site_label_1
_geom_bond_atom_site_label_2
_geom_bond_distance
_geom_bond_site_symmetry_2
Sb1 C1 1.941(6) 2
Sb1 C1 1.941(6) .
Sb1 O1 2.507(2) .
Sb1 O1 2.507(2) 2
Sb1 Cl1 2.5167(9) .
Sb1 Cl1 2.5167(9) 2
P1 O1 1.503(2) .
P1 C8 1.797(3) .
P1 C14 1.800(3) .
P1 C2 1.803(3) .
C2 C7 1.376(5) .
C2 C3 1.383(5) .
C3 C4 1.384(6) .
C3 H3 0.9500 .
C4 C5 1.365(7) .
C4 H4 0.9500 .
C5 C6 1.355(6) .
C5 H5 0.9500 .
C6 C7 1.373(6) .
C6 H6 0.9500 .
C7 H7 0.9500 .
C8 C13 1.386(4) .
C8 C9 1.394(4) .
C9 C10 1.383(5) .
C9 H9 0.9500 .
C10 C11 1.376(5) .
C10 H10 0.9500 .
C11 C12 1.373(5) .
C11 H11 0.9500 .
C12 C13 1.388(5) .
C12 H12 0.9500 .
C13 H13 0.9500 .
C14 C15 1.387(5) .
C14 C19 1.390(4) .
C15 C16 1.396(5) .
C15 H15 0.9500 .
C16 C17 1.369(6) .
C16 H16 0.9500 .
C17 C18 1.367(6) .
C17 H17 0.9500 .
C18 C19 1.394(5) .
C18 H18 0.9500 .
C19 H19 0.9500 .
